data_4072493
loop_
_publ_author_name
'Durand, J\'er\^ome'
'Gladiali, Serafino'
'Erre, Giulia'
'Zangrando, Ennio'
'Milani, Barbara'

_publ_section_title
;
 Palladium Chemistry of 2-Ferrocenyl-1,10-phenanthroline Ligand
;
_journal_issue 4
_journal_name_full Organometallics
_journal_page_first 810
_journal_paper_doi 10.1021/om060703a
_journal_volume 26
_journal_year 2007
_chemical_formula_moiety 'C40 H30 Fe N2 P Pd 1+, C2 F3 O2 1-, C H2 Cl2'
_chemical_formula_sum 'C43 H32 Cl2 F3 Fe N2 O2 P Pd'
_chemical_formula_weight 929.83
_chemical_name_systematic
;
triphenylphosphine-(2-(1,10-phenanthroline)-ferrocenyl)-palladium(II)
trifluoroacetate dichloromethane solvate
;
_space_group_IT_number 2
_symmetry_cell_setting triclinic
_symmetry_space_group_name_Hall '-P 1'
_symmetry_space_group_name_H-M 'P -1'
_atom_sites_solution_hydrogens geom
_atom_sites_solution_primary direct
_atom_sites_solution_secondary difmap
_audit_creation_method SHELXL-97
_cell_angle_alpha 102.76(3)
_cell_angle_beta 90.78(3)
_cell_angle_gamma 98.74(2)
_cell_formula_units_Z 2
_cell_length_a 10.708(3)
_cell_length_b 10.965(4)
_cell_length_c 17.713(4)
_cell_measurement_temperature 293(2)
_cell_volume 2002.4(11)
_computing_cell_refinement 'Denzo-Scalepack (Macromol. Crystall., 1997)'
_computing_data_collection 'Nonius Xpress'
_computing_data_reduction 'Denzo-Scalepack (Macromol. Crystall., 1997)'
_computing_molecular_graphics 'Ortep3/windows (Farrugia,1997)'
_computing_publication_material 'Wingx 1.64.05 (Farrugia, 1999)'
_computing_structure_refinement 'SHELX97 (Sheldrick, 1998)'
_computing_structure_solution 'SHELX97 (Sheldrick, 1998)'
_diffrn_ambient_temperature 293(2)
_diffrn_measured_fraction_theta_full 0.844
_diffrn_measured_fraction_theta_max 0.844
_diffrn_measurement_device_type 'image plate dip1030'
_diffrn_measurement_method 'laser scanner'
_diffrn_radiation_monochromator graphite
_diffrn_radiation_source 'fine-focus sealed tube'
_diffrn_radiation_type Mok\a
_diffrn_radiation_wavelength 0.71073
_diffrn_reflns_av_R_equivalents 0.0417
_diffrn_reflns_av_sigmaI/netI 0.0935
_diffrn_reflns_limit_h_max 13
_diffrn_reflns_limit_h_min -13
_diffrn_reflns_limit_k_max 13
_diffrn_reflns_limit_k_min -13
_diffrn_reflns_limit_l_max 19
_diffrn_reflns_limit_l_min -19
_diffrn_reflns_number 16790
_diffrn_reflns_theta_full 26.49
_diffrn_reflns_theta_max 26.49
_diffrn_reflns_theta_min 2.02
_diffrn_source 'Enraf Nonius FR590'
_exptl_absorpt_coefficient_mu 1.038
_exptl_absorpt_correction_T_max 0.8543
_exptl_absorpt_correction_T_min 0.7666
_exptl_absorpt_correction_type refdelf
_exptl_absorpt_process_details
;
Parkin S,Moezzi B & Hope H, (1995) J. Appl. Cryst. 28, 53-56
Cubic fit to sin(theta)/lambda - 24 parameters
;
_exptl_crystal_colour black
_exptl_crystal_density_diffrn 1.542
_exptl_crystal_density_method 'not measured'
_exptl_crystal_description prism
_exptl_crystal_F_000 936
_exptl_crystal_size_max 0.40
_exptl_crystal_size_mid 0.25
_exptl_crystal_size_min 0.25
_refine_diff_density_max 1.345
_refine_diff_density_min -0.673
_refine_diff_density_rms 0.116
_refine_ls_extinction_method none
_refine_ls_goodness_of_fit_ref 0.914
_refine_ls_hydrogen_treatment constr
_refine_ls_matrix_type full
_refine_ls_number_parameters 494
_refine_ls_number_reflns 7015
_refine_ls_number_restraints 8
_refine_ls_restrained_S_all 0.936
_refine_ls_R_factor_all 0.1107
_refine_ls_R_factor_gt 0.0731
_refine_ls_shift/su_max 0.001
_refine_ls_shift/su_mean 0.000
_refine_ls_structure_factor_coef Fsqd
_refine_ls_weighting_details 'calc w=1/[\s^2^(Fo^2^)+(0.1638P)^2^] where P=(Fo^2^+2Fc^2^)/3'
_refine_ls_weighting_scheme calc
_refine_ls_wR_factor_gt 0.2034
_refine_ls_wR_factor_ref 0.2367
_reflns_number_gt 3271
_reflns_number_total 7015
_reflns_threshold_expression >2sigma(I)
_cod_data_source_file om060703asi20061221_090009.cif
_cod_data_source_block 7
_cod_original_cell_volume 2002.4(10)
_cod_database_code 4072493

loop_
_symmetry_equiv_pos_as_xyz
'x, y, z'
'-x, -y, -z'

loop_
_atom_site_label
_atom_site_type_symbol
_atom_site_fract_x
_atom_site_fract_y
_atom_site_fract_z
_atom_site_U_iso_or_equiv
_atom_site_adp_type
_atom_site_occupancy
_atom_site_symmetry_multiplicity
_atom_site_calc_flag
_atom_site_refinement_flags
_atom_site_disorder_assembly
_atom_site_disorder_group
Pd Pd 0.91109(7) 0.02434(7) 0.81748(4) 0.0740(3) Uani 1 1 d . . .
Fe Fe 0.65417(13) 0.20309(14) 0.83595(10) 0.0903(5) Uani 1 1 d . . .
P1 P 0.9766(2) 0.0344(2) 0.69861(15) 0.0747(7) Uani 1 1 d . . .
N1 N 0.9486(7) -0.1558(7) 0.8407(5) 0.079(2) Uani 1 1 d . . .
N2 N 0.8488(7) 0.0357(8) 0.9252(4) 0.075(2) Uani 1 1 d . . .
C1 C 0.9957(11) -0.2514(10) 0.7998(7) 0.090(3) Uani 1 1 d . . .
H1 H 1.0215 -0.2475 0.7503 0.109 Uiso 1 1 calc R . .
C2 C 1.0091(11) -0.3595(11) 0.8272(8) 0.102(3) Uani 1 1 d . . .
H2 H 1.0431 -0.4248 0.7957 0.122 Uiso 1 1 calc R . .
C3 C 0.9742(11) -0.3702(11) 0.8970(8) 0.100(3) Uani 1 1 d . . .
H3 H 0.9864 -0.4410 0.9152 0.120 Uiso 1 1 calc R . .
C4 C 0.9181(10) -0.2729(11) 0.9438(7) 0.092(3) Uani 1 1 d . . .
C5 C 0.9104(9) -0.1667(10) 0.9144(7) 0.085(3) Uani 1 1 d . . .
C6 C 0.8566(8) -0.0626(11) 0.9596(6) 0.083(3) Uani 1 1 d . . .
C7 C 0.8145(9) -0.0633(12) 1.0340(6) 0.087(3) Uani 1 1 d . . .
C8 C 0.7658(10) 0.0432(14) 1.0731(7) 0.100(4) Uani 1 1 d . . .
H8 H 0.7397 0.0485 1.1234 0.120 Uiso 1 1 calc R . .
C9 C 0.7570(10) 0.1403(12) 1.0364(7) 0.103(4) Uani 1 1 d . . .
H9 H 0.7212 0.2091 1.0622 0.123 Uiso 1 1 calc R . .
C10 C 0.8002(9) 0.1400(11) 0.9610(6) 0.083(3) Uani 1 1 d . . .
C11 C 0.8764(10) -0.2689(14) 1.0213(9) 0.111(4) Uani 1 1 d . . .
H11 H 0.8841 -0.3373 1.0431 0.133 Uiso 1 1 calc R . .
C12 C 0.8262(10) -0.1705(14) 1.0643(8) 0.107(4) Uani 1 1 d . . .
H12 H 0.7996 -0.1737 1.1137 0.128 Uiso 1 1 calc R . .
C15 C 0.8455(8) 0.1870(9) 0.8344(6) 0.081(3) Uani 1 1 d . . .
C16 C 0.8025(9) 0.2240(10) 0.9132(7) 0.089(3) Uani 1 1 d . . .
C17 C 0.7490(10) 0.3416(11) 0.9178(9) 0.104(4) Uani 1 1 d . . .
H17 H 0.7117 0.3849 0.9605 0.125 Uiso 1 1 calc R . .
C18 C 0.7640(10) 0.3760(11) 0.8482(8) 0.104(4) Uani 1 1 d . . .
H18 H 0.7411 0.4488 0.8371 0.125 Uiso 1 1 calc R . .
C19 C 0.8198(9) 0.2836(9) 0.7952(7) 0.089(3) Uani 1 1 d . . .
H19 H 0.8367 0.2853 0.7440 0.107 Uiso 1 1 calc R . .
C20 C 0.5443(11) 0.0282(14) 0.7926(12) 0.134(5) Uani 1 1 d . . .
H20 H 0.5708 -0.0503 0.7790 0.161 Uiso 1 1 calc R . .
C21 C 0.5061(13) 0.092(2) 0.8692(10) 0.160(8) Uani 1 1 d . . .
H21 H 0.5080 0.0612 0.9140 0.192 Uiso 1 1 calc R . .
C22 C 0.4654(15) 0.2088(19) 0.8640(12) 0.148(6) Uani 1 1 d . . .
H22 H 0.4352 0.2668 0.9032 0.177 Uiso 1 1 calc R . .
C23 C 0.4806(14) 0.2155(16) 0.7906(11) 0.137(5) Uani 1 1 d . . .
H23 H 0.4588 0.2827 0.7719 0.164 Uiso 1 1 calc R . .
C24 C 0.5309(12) 0.1168(14) 0.7426(9) 0.121(4) Uani 1 1 d . . .
H24 H 0.5512 0.1090 0.6911 0.145 Uiso 1 1 calc R . .
C25 C 0.8404(10) 0.0017(10) 0.6302(6) 0.084(3) Uani 1 1 d . . .
C26 C 0.7469(10) -0.1035(11) 0.6388(8) 0.104(4) Uani 1 1 d . . .
H26 H 0.7549 -0.1470 0.6777 0.125 Uiso 1 1 calc R . .
C27 C 0.6421(11) -0.1364(13) 0.5843(9) 0.122(5) Uani 1 1 d . . .
H27 H 0.5812 -0.2056 0.5864 0.147 Uiso 1 1 calc R . .
C28 C 0.6277(14) -0.0705(15) 0.5293(9) 0.121(5) Uani 1 1 d . . .
H28 H 0.5577 -0.0945 0.4947 0.146 Uiso 1 1 calc R . .
C29 C 0.7132(13) 0.0281(14) 0.5249(7) 0.105(4) Uani 1 1 d . . .
H29 H 0.7002 0.0740 0.4880 0.126 Uiso 1 1 calc R . .
C30 C 0.8215(11) 0.0654(11) 0.5736(7) 0.099(3) Uani 1 1 d . . .
H30 H 0.8812 0.1334 0.5678 0.118 Uiso 1 1 calc R . .
C31 C 1.0788(9) 0.1771(9) 0.6880(6) 0.083(3) Uani 1 1 d . . .
C32 C 1.1166(9) 0.2769(9) 0.7506(6) 0.081(3) Uani 1 1 d . . .
H32 H 1.0837 0.2741 0.7987 0.097 Uiso 1 1 calc R . .
C33 C 1.2015(10) 0.3795(11) 0.7433(9) 0.102(4) Uani 1 1 d . . .
H33 H 1.2279 0.4445 0.7864 0.123 Uiso 1 1 calc R . .
C34 C 1.2464(11) 0.3868(13) 0.6750(9) 0.112(4) Uani 1 1 d . . .
H34 H 1.3020 0.4585 0.6706 0.135 Uiso 1 1 calc R . .
C35 C 1.2127(13) 0.2904(13) 0.6099(9) 0.116(4) Uani 1 1 d . . .
H35 H 1.2446 0.2964 0.5621 0.140 Uiso 1 1 calc R . .
C36 C 1.1322(11) 0.1873(12) 0.6179(7) 0.106(4) Uani 1 1 d . . .
H36 H 1.1115 0.1204 0.5750 0.127 Uiso 1 1 calc R . .
C37 C 1.0753(9) -0.0852(10) 0.6595(6) 0.078(3) Uani 1 1 d . . .
C38 C 1.1956(9) -0.0746(11) 0.6957(6) 0.087(3) Uani 1 1 d . . .
H38 H 1.2232 -0.0037 0.7351 0.104 Uiso 1 1 calc R . .
C39 C 1.2739(11) -0.1627(11) 0.6760(7) 0.097(3) Uani 1 1 d . . .
H39 H 1.3535 -0.1519 0.7005 0.116 Uiso 1 1 calc R . .
C40 C 1.2292(11) -0.2707(11) 0.6172(8) 0.105(4) Uani 1 1 d . . .
H40 H 1.2784 -0.3346 0.6042 0.127 Uiso 1 1 calc R . .
C41 C 1.1132(12) -0.2831(11) 0.5784(7) 0.105(4) Uani 1 1 d . . .
H41 H 1.0880 -0.3520 0.5372 0.126 Uiso 1 1 calc R . .
C42 C 1.0322(10) -0.1912(10) 0.6012(6) 0.088(3) Uani 1 1 d . . .
H42 H 0.9521 -0.2019 0.5775 0.106 Uiso 1 1 calc R . .
C13 C 0.424(3) 0.320(2) 0.214(2) 0.37(3) Uani 1 1 d D . .
C14 C 0.491(2) 0.3166(17) 0.1432(11) 0.285(16) Uani 1 1 d D . .
O1 O 0.4946(17) 0.3280(16) 0.2729(9) 0.225(6) Uani 1 1 d D . .
O2 O 0.311(2) 0.323(2) 0.2133(15) 0.344(12) Uani 1 1 d D . .
F1 F 0.475(2) 0.417(2) 0.1167(14) 0.412(13) Uani 1 1 d D . .
F2 F 0.4429(12) 0.2081(13) 0.0960(7) 0.233(5) Uani 1 1 d D . .
F3 F 0.6076(16) 0.3174(14) 0.1793(9) 0.271(6) Uani 1 1 d D . .
C50 C 0.332(2) 0.5078(15) 0.3851(10) 0.106(7) Uiso 0.538(6) 1 d PD A 1
Cl51 Cl 0.3747(7) 0.6565(7) 0.3827(4) 0.138(3) Uiso 0.538(6) 1 d PD A 1
Cl52 Cl 0.4074(13) 0.5009(13) 0.4690(8) 0.239(6) Uiso 0.538(6) 1 d PD . 1
C60 C 0.1964(17) 0.4536(17) 0.3786(9) 0.075(5) Uiso 0.462(6) 1 d PD A 2
Cl61 Cl 0.2567(9) 0.4470(9) 0.4560(5) 0.137(3) Uiso 0.462(6) 1 d PD A 2
Cl62 Cl 0.1110(10) 0.5510(10) 0.3629(6) 0.160(4) Uiso 0.462(6) 1 d PD A 2

loop_
_atom_site_aniso_label
_atom_site_aniso_U_11
_atom_site_aniso_U_22
_atom_site_aniso_U_33
_atom_site_aniso_U_23
_atom_site_aniso_U_13
_atom_site_aniso_U_12
Pd 0.0614(5) 0.0634(5) 0.0948(6) 0.0154(4) 0.0072(3) 0.0052(3)
Fe 0.0580(8) 0.0720(9) 0.1388(13) 0.0216(9) 0.0114(8) 0.0063(7)
P1 0.0630(14) 0.0664(15) 0.0934(17) 0.0170(12) 0.0024(12) 0.0074(11)
N1 0.069(5) 0.068(5) 0.098(6) 0.018(4) 0.003(4) 0.004(4)
N2 0.060(5) 0.078(5) 0.087(5) 0.024(4) 0.009(4) 0.001(4)
C1 0.105(8) 0.066(7) 0.101(8) 0.012(6) 0.004(6) 0.022(6)
C2 0.097(9) 0.071(7) 0.135(10) 0.015(7) 0.006(7) 0.015(6)
C3 0.087(8) 0.069(7) 0.142(11) 0.032(7) -0.014(7) -0.001(6)
C4 0.079(7) 0.077(7) 0.123(9) 0.039(7) 0.005(6) -0.003(6)
C5 0.069(6) 0.069(6) 0.112(8) 0.019(6) 0.005(5) -0.003(5)
C6 0.049(5) 0.098(8) 0.093(7) 0.015(6) -0.002(5) -0.004(5)
C7 0.060(6) 0.107(9) 0.089(7) 0.025(6) 0.002(5) -0.005(6)
C8 0.075(7) 0.133(11) 0.083(7) 0.024(7) 0.012(5) -0.010(7)
C9 0.061(6) 0.104(9) 0.123(10) -0.007(8) 0.025(6) 0.000(6)
C10 0.054(5) 0.085(7) 0.102(8) 0.010(6) 0.013(5) 0.004(5)
C11 0.062(7) 0.113(10) 0.159(12) 0.053(9) -0.008(7) -0.011(7)
C12 0.064(7) 0.131(11) 0.118(9) 0.035(9) 0.004(6) -0.018(7)
C15 0.058(5) 0.074(6) 0.108(7) 0.015(5) 0.011(5) 0.005(5)
C16 0.067(6) 0.073(7) 0.120(9) 0.007(6) 0.008(6) 0.008(5)
C17 0.076(7) 0.069(7) 0.159(11) 0.010(7) 0.023(7) 0.009(5)
C18 0.065(7) 0.072(7) 0.174(12) 0.028(8) 0.022(7) 0.005(5)
C19 0.059(6) 0.069(6) 0.139(9) 0.024(6) 0.021(6) 0.006(5)
C20 0.073(8) 0.096(9) 0.231(18) 0.056(11) -0.019(10) -0.019(7)
C21 0.079(9) 0.23(2) 0.140(13) 0.031(13) 0.015(9) -0.069(11)
C22 0.121(9) 0.146(9) 0.174(10) 0.029(8) 0.009(8) 0.025(8)
C23 0.103(8) 0.123(8) 0.181(9) 0.021(8) -0.019(7) 0.027(7)
C24 0.085(8) 0.115(11) 0.153(12) 0.035(9) -0.012(8) -0.014(8)
C25 0.080(7) 0.073(6) 0.098(7) 0.012(5) 0.003(5) 0.022(5)
C26 0.065(6) 0.093(8) 0.145(10) 0.017(7) -0.014(6) 0.000(6)
C27 0.071(8) 0.096(9) 0.182(14) -0.003(9) -0.002(8) 0.009(7)
C28 0.112(11) 0.114(11) 0.135(11) 0.018(9) -0.038(8) 0.029(9)
C29 0.108(10) 0.112(10) 0.099(9) 0.022(7) -0.011(7) 0.034(8)
C30 0.101(9) 0.083(8) 0.114(9) 0.024(7) -0.001(7) 0.020(6)
C31 0.062(6) 0.073(6) 0.113(8) 0.015(6) 0.014(5) 0.017(5)
C32 0.064(6) 0.068(6) 0.107(7) 0.019(5) 0.001(5) 0.004(5)
C33 0.070(7) 0.077(7) 0.163(11) 0.033(7) 0.009(7) 0.013(6)
C34 0.081(8) 0.094(9) 0.169(13) 0.044(9) 0.038(8) 0.009(7)
C35 0.121(11) 0.088(9) 0.142(11) 0.043(8) 0.033(8) -0.005(7)
C36 0.108(9) 0.100(9) 0.114(9) 0.039(7) 0.029(7) 0.008(7)
C37 0.064(6) 0.086(7) 0.083(6) 0.015(5) 0.002(5) 0.012(5)
C38 0.063(6) 0.092(7) 0.097(7) 0.013(6) -0.001(5) 0.001(5)
C39 0.072(7) 0.085(8) 0.135(10) 0.026(7) 0.002(6) 0.019(6)
C40 0.085(8) 0.086(8) 0.143(10) 0.011(7) 0.000(7) 0.031(6)
C41 0.108(9) 0.073(7) 0.121(9) -0.005(6) 0.007(7) 0.016(7)
C42 0.074(7) 0.084(7) 0.104(8) 0.022(6) -0.009(5) 0.006(6)
C13 0.37(3) 0.37(3) 0.37(3) 0.082(12) 0.020(11) 0.061(11)
C14 0.295(18) 0.270(18) 0.286(18) 0.049(10) 0.018(10) 0.049(10)
O1 0.224(10) 0.231(10) 0.225(10) 0.047(8) 0.009(8) 0.057(8)
O2 0.337(15) 0.355(15) 0.337(14) 0.078(10) 0.001(10) 0.045(10)
F1 0.436(16) 0.404(16) 0.409(16) 0.106(10) 0.037(10) 0.085(10)
F2 0.225(9) 0.231(9) 0.220(8) 0.028(7) -0.020(7) 0.002(7)
F3 0.261(10) 0.276(10) 0.263(10) 0.029(8) 0.008(8) 0.049(8)

loop_
_atom_type_symbol
_atom_type_description
_atom_type_scat_dispersion_real
_atom_type_scat_dispersion_imag
_atom_type_scat_source
C C 0.0033 0.0016 'International Tables Vol C Tables 4.2.6.8 and 6.1.1.4'
H H 0.0000 0.0000 'International Tables Vol C Tables 4.2.6.8 and 6.1.1.4'
N N 0.0061 0.0033 'International Tables Vol C Tables 4.2.6.8 and 6.1.1.4'
Fe Fe 0.3463 0.8444 'International Tables Vol C Tables 4.2.6.8 and 6.1.1.4'
Pd Pd -0.9988 1.0072 'International Tables Vol C Tables 4.2.6.8 and 6.1.1.4'
O O 0.0106 0.0060 'International Tables Vol C Tables 4.2.6.8 and 6.1.1.4'
F F 0.0171 0.0103 'International Tables Vol C Tables 4.2.6.8 and 6.1.1.4'
P P 0.1023 0.0942 'International Tables Vol C Tables 4.2.6.8 and 6.1.1.4'
Cl Cl 0.1484 0.1585 'International Tables Vol C Tables 4.2.6.8 and 6.1.1.4'

loop_
_geom_angle_atom_site_label_1
_geom_angle_atom_site_label_2
_geom_angle_atom_site_label_3
_geom_angle
_geom_angle_site_symmetry_3
C15 Pd N2 79.6(4) .
C15 Pd N1 158.0(4) .
N2 Pd N1 78.5(3) .
C15 Pd P1 94.0(3) .
N2 Pd P1 173.5(3) .
N1 Pd P1 107.9(2) .
C17 Fe C21 117.1(7) .
C17 Fe C16 43.0(4) .
C21 Fe C16 108.2(6) .
C17 Fe C18 39.8(5) .
C21 Fe C18 149.7(8) .
C16 Fe C18 68.9(5) .
C17 Fe C23 122.0(6) .
C21 Fe C23 64.9(7) .
C16 Fe C23 160.7(6) .
C18 Fe C23 107.3(6) .
C17 Fe C24 158.7(6) .
C21 Fe C24 69.6(6) .
C16 Fe C24 157.5(6) .
C18 Fe C24 124.7(6) .
C23 Fe C24 39.9(5) .
C17 Fe C19 68.9(5) .
C21 Fe C19 168.7(8) .
C16 Fe C19 69.0(5) .
C18 Fe C19 40.7(4) .
C23 Fe C19 121.3(6) .
C24 Fe C19 108.5(5) .
C17 Fe C20 155.4(7) .
C21 Fe C20 42.3(6) .
C16 Fe C20 121.5(5) .
C18 Fe C20 164.7(7) .
C23 Fe C20 66.7(6) .
C24 Fe C20 41.7(5) .
C19 Fe C20 129.0(6) .
C17 Fe C15 70.9(4) .
C21 Fe C15 130.1(7) .
C16 Fe C15 41.7(4) .
C18 Fe C15 69.0(4) .
C23 Fe C15 156.3(6) .
C24 Fe C15 121.8(5) .
C19 Fe C15 40.7(4) .
C20 Fe C15 110.5(5) .
C17 Fe C22 103.0(6) .
C21 Fe C22 40.7(7) .
C16 Fe C22 125.5(6) .
C18 Fe C22 114.8(6) .
C23 Fe C22 37.4(6) .
C24 Fe C22 68.3(7) .
C19 Fe C22 149.9(6) .
C20 Fe C22 69.7(7) .
C15 Fe C22 166.0(6) .
C31 P1 C25 109.5(5) .
C31 P1 C37 100.4(4) .
C25 P1 C37 105.1(4) .
C31 P1 Pd 118.0(4) .
C25 P1 Pd 109.7(4) .
C37 P1 Pd 113.2(3) .
C1 N1 C5 116.4(9) .
C1 N1 Pd 133.2(7) .
C5 N1 Pd 110.4(7) .
C10 N2 C6 122.3(9) .
C10 N2 Pd 119.3(7) .
C6 N2 Pd 118.4(7) .
N1 C1 C2 122.9(11) .
C3 C2 C1 121.2(12) .
C2 C3 C4 119.4(11) .
C5 C4 C3 116.8(11) .
C5 C4 C11 116.6(12) .
C3 C4 C11 126.4(12) .
C4 C5 N1 123.3(10) .
C4 C5 C6 119.8(11) .
N1 C5 C6 116.8(10) .
N2 C6 C7 122.2(11) .
N2 C6 C5 115.9(10) .
C7 C6 C5 121.9(11) .
C8 C7 C6 117.2(11) .
C8 C7 C12 125.1(12) .
C6 C7 C12 117.8(12) .
C9 C8 C7 119.4(11) .
C8 C9 C10 122.9(11) .
N2 C10 C16 110.3(9) .
N2 C10 C9 116.0(11) .
C16 C10 C9 133.6(11) .
C12 C11 C4 123.6(13) .
C11 C12 C7 120.2(12) .
C19 C15 C16 106.1(9) .
C19 C15 Pd 142.2(8) .
C16 C15 Pd 111.7(8) .
C19 C15 Fe 69.2(5) .
C16 C15 Fe 67.4(5) .
Pd C15 Fe 124.3(5) .
C10 C16 C15 118.7(10) .
C10 C16 C17 133.4(11) .
C15 C16 C17 107.0(10) .
C10 C16 Fe 118.7(7) .
C15 C16 Fe 70.9(6) .
C17 C16 Fe 66.9(6) .
C18 C17 C16 108.2(11) .
C18 C17 Fe 72.0(8) .
C16 C17 Fe 70.2(6) .
C17 C18 C19 110.2(11) .
C17 C18 Fe 68.2(7) .
C19 C18 Fe 70.8(6) .
C18 C19 C15 108.5(10) .
C18 C19 Fe 68.4(6) .
C15 C19 Fe 70.1(5) .
C24 C20 C21 104.5(15) .
C24 C20 Fe 68.7(7) .
C21 C20 Fe 67.2(8) .
C22 C21 C20 109.7(16) .
C22 C21 Fe 72.3(10) .
C20 C21 Fe 70.6(7) .
C23 C22 C21 104.5(17) .
C23 C22 Fe 69.5(10) .
C21 C22 Fe 67.0(8) .
C22 C23 C24 117.1(17) .
C22 C23 Fe 73.1(10) .
C24 C23 Fe 70.4(8) .
C23 C24 C20 104.1(15) .
C23 C24 Fe 69.7(9) .
C20 C24 Fe 69.6(8) .
C30 C25 C26 119.5(10) .
C30 C25 P1 126.5(9) .
C26 C25 P1 114.0(8) .
C27 C26 C25 115.9(12) .
C28 C27 C26 122.3(13) .
C29 C28 C27 120.1(13) .
C28 C29 C30 122.2(13) .
C25 C30 C29 119.9(12) .
C32 C31 C36 116.3(10) .
C32 C31 P1 121.6(8) .
C36 C31 P1 121.8(9) .
C33 C32 C31 121.2(11) .
C34 C33 C32 120.3(13) .
C33 C34 C35 121.6(12) .
C36 C35 C34 118.0(12) .
C35 C36 C31 122.6(13) .
C42 C37 C38 118.9(10) .
C42 C37 P1 122.9(8) .
C38 C37 P1 118.0(8) .
C39 C38 C37 123.6(10) .
C38 C39 C40 117.3(10) .
C41 C40 C39 121.0(11) .
C40 C41 C42 120.4(10) .
C37 C42 C41 118.6(10) .
O2 C13 O1 127(4) .
O2 C13 C14 119(3) .
O1 C13 C14 113(3) .
F1 C14 F2 113.5(13) .
F1 C14 F3 117.8(15) .
F2 C14 F3 115.0(14) .
F1 C14 C13 109(2) .
F2 C14 C13 105.4(17) .
F3 C14 C13 93.6(14) .
Cl51 C50 Cl52 101.6(10) .
C50 Cl52 Cl52 147.1(14) 2_666
Cl61 C60 Cl62 127.7(12) .

loop_
_geom_bond_atom_site_label_1
_geom_bond_atom_site_label_2
_geom_bond_distance
_geom_bond_site_symmetry_2
Pd C15 1.979(10) .
Pd N2 2.014(8) .
Pd N1 2.197(8) .
Pd P1 2.249(3) .
Fe C17 1.990(12) .
Fe C21 2.025(13) .
Fe C16 2.035(11) .
Fe C18 2.039(11) .
Fe C23 2.050(15) .
Fe C24 2.059(14) .
Fe C19 2.071(10) .
Fe C20 2.071(13) .
Fe C15 2.083(9) .
Fe C22 2.095(17) .
P1 C31 1.815(10) .
P1 C25 1.823(11) .
P1 C37 1.832(10) .
N1 C1 1.310(12) .
N1 C5 1.397(13) .
N2 C10 1.361(12) .
N2 C6 1.361(13) .
C1 C2 1.402(15) .
C2 C3 1.321(16) .
C3 C4 1.415(16) .
C4 C5 1.389(15) .
C4 C11 1.444(17) .
C5 C6 1.445(14) .
C6 C7 1.399(14) .
C7 C8 1.397(16) .
C7 C12 1.417(17) .
C8 C9 1.379(17) .
C9 C10 1.418(15) .
C10 C16 1.379(15) .
C11 C12 1.363(17) .
C15 C19 1.445(14) .
C15 C16 1.466(14) .
C16 C17 1.476(15) .
C17 C18 1.371(17) .
C18 C19 1.431(15) .
C20 C24 1.471(19) .
C20 C21 1.48(2) .
C21 C22 1.43(2) .
C22 C23 1.33(2) .
C23 C24 1.403(19) .
C25 C30 1.372(15) .
C25 C26 1.444(15) .
C26 C27 1.420(16) .
C27 C28 1.354(19) .
C28 C29 1.323(18) .
C29 C30 1.389(15) .
C31 C32 1.382(13) .
C31 C36 1.393(14) .
C32 C33 1.367(14) .
C33 C34 1.322(16) .
C34 C35 1.382(17) .
C35 C36 1.349(15) .
C37 C42 1.387(14) .
C37 C38 1.408(13) .
C38 C39 1.365(15) .
C39 C40 1.409(15) .
C40 C41 1.385(16) .
C41 C42 1.423(15) .
C13 O2 1.215(19) .
C13 O1 1.254(19) .
C13 C14 1.46(4) .
C14 F1 1.319(16) .
C14 F2 1.321(15) .
C14 F3 1.389(15) .
C50 Cl51 1.635(14) .
C50 Cl52 1.701(14) .
Cl52 Cl52 2.26(3) 2_666
C60 Cl61 1.528(13) .
C60 Cl62 1.573(13) .

loop_
_geom_torsion_atom_site_label_1
_geom_torsion_atom_site_label_2
_geom_torsion_atom_site_label_3
_geom_torsion_atom_site_label_4
_geom_torsion
C15 Pd P1 C31 52.7(5)
N2 Pd P1 C31 43(2)
N1 Pd P1 C31 -129.9(4)
C15 Pd P1 C25 -73.6(4)
N2 Pd P1 C25 -83(2)
N1 Pd P1 C25 103.9(4)
C15 Pd P1 C37 169.4(4)
N2 Pd P1 C37 160.2(19)
N1 Pd P1 C37 -13.1(4)
C15 Pd N1 C1 171.3(10)
N2 Pd N1 C1 178.9(10)
P1 Pd N1 C1 -1.9(10)
C15 Pd N1 C5 -7.3(12)
N2 Pd N1 C5 0.3(6)
P1 Pd N1 C5 179.6(5)
C15 Pd N2 C10 -2.9(7)
N1 Pd N2 C10 180.0(7)
P1 Pd N2 C10 6(2)
C15 Pd N2 C6 176.8(7)
N1 Pd N2 C6 -0.3(6)
P1 Pd N2 C6 -173.9(16)
C5 N1 C1 C2 -0.5(15)
Pd N1 C1 C2 -179.0(8)
N1 C1 C2 C3 0.0(18)
C1 C2 C3 C4 2.3(17)
C2 C3 C4 C5 -3.9(16)
C2 C3 C4 C11 -179.1(11)
C3 C4 C5 N1 3.5(15)
C11 C4 C5 N1 179.2(9)
C3 C4 C5 C6 -178.8(9)
C11 C4 C5 C6 -3.1(14)
C1 N1 C5 C4 -1.3(14)
Pd N1 C5 C4 177.5(8)
C1 N1 C5 C6 -179.1(9)
Pd N1 C5 C6 -0.3(10)
C10 N2 C6 C7 0.3(14)
Pd N2 C6 C7 -179.4(7)
C10 N2 C6 C5 180.0(8)
Pd N2 C6 C5 0.3(10)
C4 C5 C6 N2 -177.8(9)
N1 C5 C6 N2 0.1(12)
C4 C5 C6 C7 1.8(14)
N1 C5 C6 C7 179.7(8)
N2 C6 C7 C8 -1.4(14)
C5 C6 C7 C8 179.0(9)
N2 C6 C7 C12 179.7(9)
C5 C6 C7 C12 0.0(14)
C6 C7 C8 C9 2.5(15)
C12 C7 C8 C9 -178.6(10)
C7 C8 C9 C10 -2.7(16)
C6 N2 C10 C16 -179.5(8)
Pd N2 C10 C16 0.2(11)
C6 N2 C10 C9 -0.4(13)
Pd N2 C10 C9 179.3(6)
C8 C9 C10 N2 1.6(15)
C8 C9 C10 C16 -179.6(11)
C5 C4 C11 C12 2.8(16)
C3 C4 C11 C12 178.0(11)
C4 C11 C12 C7 -1.0(17)
C8 C7 C12 C11 -179.3(10)
C6 C7 C12 C11 -0.4(15)
N2 Pd C15 C19 -172.2(12)
N1 Pd C15 C19 -164.6(9)
P1 Pd C15 C19 8.8(11)
N2 Pd C15 C16 4.7(6)
N1 Pd C15 C16 12.3(13)
P1 Pd C15 C16 -174.3(6)
N2 Pd C15 Fe -72.1(6)
N1 Pd C15 Fe -64.5(12)
P1 Pd C15 Fe 109.0(6)
C17 Fe C15 C19 -79.5(7)
C21 Fe C15 C19 170.7(9)
C16 Fe C15 C19 -118.7(9)
C18 Fe C15 C19 -37.1(7)
C23 Fe C15 C19 48.1(15)
C24 Fe C15 C19 81.5(8)
C20 Fe C15 C19 126.6(8)
C22 Fe C15 C19 -145(2)
C17 Fe C15 C16 39.2(7)
C21 Fe C15 C16 -70.7(9)
C18 Fe C15 C16 81.6(7)
C23 Fe C15 C16 166.7(13)
C24 Fe C15 C16 -159.8(7)
C19 Fe C15 C16 118.7(9)
C20 Fe C15 C16 -114.7(8)
C22 Fe C15 C16 -27(3)
C17 Fe C15 Pd 140.7(8)
C21 Fe C15 Pd 30.9(11)
C16 Fe C15 Pd 101.6(9)
C18 Fe C15 Pd -176.9(8)
C23 Fe C15 Pd -91.7(14)
C24 Fe C15 Pd -58.3(8)
C19 Fe C15 Pd -139.8(10)
C20 Fe C15 Pd -13.2(9)
C22 Fe C15 Pd 75(3)
N2 C10 C16 C15 4.1(13)
C9 C10 C16 C15 -174.8(10)
N2 C10 C16 C17 171.2(10)
C9 C10 C16 C17 -8(2)
N2 C10 C16 Fe 86.9(9)
C9 C10 C16 Fe -92.0(13)
C19 C15 C16 C10 171.6(9)
Pd C15 C16 C10 -6.5(12)
Fe C15 C16 C10 112.9(9)
C19 C15 C16 C17 1.3(10)
Pd C15 C16 C17 -176.7(7)
Fe C15 C16 C17 -57.3(7)
C19 C15 C16 Fe 58.6(6)
Pd C15 C16 Fe -119.4(5)
C17 Fe C16 C10 128.1(12)
C21 Fe C16 C10 17.6(12)
C18 Fe C16 C10 165.5(10)
C23 Fe C16 C10 83.3(19)
C24 Fe C16 C10 -62.9(17)
C19 Fe C16 C10 -150.7(10)
C20 Fe C16 C10 -27.0(12)
C15 Fe C16 C10 -112.9(11)
C22 Fe C16 C10 59.4(12)
C17 Fe C16 C15 -118.9(9)
C21 Fe C16 C15 130.5(9)
C18 Fe C16 C15 -81.6(7)
C23 Fe C16 C15 -163.8(16)
C24 Fe C16 C15 50.0(15)
C19 Fe C16 C15 -37.8(6)
C20 Fe C16 C15 85.9(9)
C22 Fe C16 C15 172.3(8)
C21 Fe C16 C17 -110.5(10)
C18 Fe C16 C17 37.3(7)
C23 Fe C16 C17 -45(2)
C24 Fe C16 C17 168.9(13)
C19 Fe C16 C17 81.1(7)
C20 Fe C16 C17 -155.1(9)
C15 Fe C16 C17 118.9(9)
C22 Fe C16 C17 -68.8(10)
C10 C16 C17 C18 -170.7(11)
C15 C16 C17 C18 -2.6(12)
Fe C16 C17 C18 -62.4(8)
C10 C16 C17 Fe -108.3(12)
C15 C16 C17 Fe 59.8(7)
C21 Fe C17 C18 -154.2(10)
C16 Fe C17 C18 117.7(10)
C23 Fe C17 C18 -78.2(10)
C24 Fe C17 C18 -50.6(18)
C19 Fe C17 C18 36.3(7)
C20 Fe C17 C18 177.4(12)
C15 Fe C17 C18 79.7(7)
C22 Fe C17 C18 -113.4(9)
C21 Fe C17 C16 88.0(10)
C18 Fe C17 C16 -117.7(10)
C23 Fe C17 C16 164.0(8)
C24 Fe C17 C16 -168.3(14)
C19 Fe C17 C16 -81.4(7)
C20 Fe C17 C16 59.6(15)
C15 Fe C17 C16 -38.0(6)
C22 Fe C17 C16 128.9(8)
C16 C17 C18 C19 2.8(13)
Fe C17 C18 C19 -58.4(8)
C16 C17 C18 Fe 61.2(7)
C21 Fe C18 C17 50.0(16)
C16 Fe C18 C17 -40.3(7)
C23 Fe C18 C17 119.6(9)
C24 Fe C18 C17 160.1(8)
C19 Fe C18 C17 -122.2(11)
C20 Fe C18 C17 -175.8(18)
C15 Fe C18 C17 -85.1(7)
C22 Fe C18 C17 80.3(9)
C17 Fe C18 C19 122.2(11)
C21 Fe C18 C19 172.2(13)
C16 Fe C18 C19 81.9(7)
C23 Fe C18 C19 -118.2(9)
C24 Fe C18 C19 -77.7(9)
C20 Fe C18 C19 -54(2)
C15 Fe C18 C19 37.1(7)
C22 Fe C18 C19 -157.5(9)
C17 C18 C19 C15 -2.0(12)
Fe C18 C19 C15 -58.8(7)
C17 C18 C19 Fe 56.8(8)
C16 C15 C19 C18 0.3(11)
Pd C15 C19 C18 177.3(9)
Fe C15 C19 C18 57.8(7)
C16 C15 C19 Fe -57.5(6)
Pd C15 C19 Fe 119.5(11)
C17 Fe C19 C18 -35.5(7)
C21 Fe C19 C18 -160(3)
C16 Fe C19 C18 -81.7(8)
C23 Fe C19 C18 80.1(10)
C24 Fe C19 C18 122.1(9)
C20 Fe C19 C18 164.2(8)
C15 Fe C19 C18 -120.4(10)
C22 Fe C19 C18 43.8(16)
C17 Fe C19 C15 84.9(7)
C21 Fe C19 C15 -39(3)
C16 Fe C19 C15 38.7(6)
C18 Fe C19 C15 120.4(10)
C23 Fe C19 C15 -159.5(8)
C24 Fe C19 C15 -117.5(7)
C20 Fe C19 C15 -75.4(9)
C22 Fe C19 C15 164.1(12)
C17 Fe C20 C24 156.1(12)
C21 Fe C20 C24 117.1(14)
C16 Fe C20 C24 -160.3(8)
C18 Fe C20 C24 -30(2)
C23 Fe C20 C24 39.5(9)
C19 Fe C20 C24 -72.8(10)
C15 Fe C20 C24 -115.2(9)
C22 Fe C20 C24 79.7(10)
C17 Fe C20 C21 39.0(17)
C16 Fe C20 C21 82.6(11)
C18 Fe C20 C21 -147(2)
C23 Fe C20 C21 -77.6(11)
C24 Fe C20 C21 -117.1(14)
C19 Fe C20 C21 170.1(10)
C15 Fe C20 C21 127.7(11)
C22 Fe C20 C21 -37.4(11)
C24 C20 C21 C22 3.1(14)
Fe C20 C21 C22 62.0(10)
C24 C20 C21 Fe -58.9(8)
C17 Fe C21 C22 77.9(12)
C16 Fe C21 C22 123.8(11)
C18 Fe C21 C22 44.5(18)
C23 Fe C21 C22 -36.8(10)
C24 Fe C21 C22 -80.0(11)
C19 Fe C21 C22 -162(3)
C20 Fe C21 C22 -119.2(15)
C15 Fe C21 C22 165.1(10)
C17 Fe C21 C20 -162.9(8)
C16 Fe C21 C20 -117.0(9)
C18 Fe C21 C20 163.7(10)
C23 Fe C21 C20 82.4(10)
C24 Fe C21 C20 39.2(9)
C19 Fe C21 C20 -43(3)
C15 Fe C21 C20 -75.7(11)
C22 Fe C21 C20 119.2(15)
C20 C21 C22 C23 -1.2(17)
Fe C21 C22 C23 59.8(11)
C20 C21 C22 Fe -61.0(9)
C17 Fe C22 C23 126.6(11)
C21 Fe C22 C23 -116.7(16)
C16 Fe C22 C23 167.3(9)
C18 Fe C22 C23 86.3(12)
C24 Fe C22 C23 -33.1(10)
C19 Fe C22 C23 56.5(18)
C20 Fe C22 C23 -77.9(11)
C15 Fe C22 C23 -171(2)
C17 Fe C22 C21 -116.8(11)
C16 Fe C22 C21 -76.0(12)
C18 Fe C22 C21 -157.1(10)
C23 Fe C22 C21 116.7(16)
C24 Fe C22 C21 83.6(11)
C19 Fe C22 C21 173.1(10)
C20 Fe C22 C21 38.7(10)
C15 Fe C22 C21 -54(3)
C21 C22 C23 C24 -1.4(19)
Fe C22 C23 C24 56.7(12)
C21 C22 C23 Fe -58.2(10)
C17 Fe C23 C22 -67.4(13)
C21 Fe C23 C22 40.1(11)
C16 Fe C23 C22 -33(2)
C18 Fe C23 C22 -108.4(12)
C24 Fe C23 C22 127.8(16)
C19 Fe C23 C22 -150.7(11)
C20 Fe C23 C22 86.6(12)
C15 Fe C23 C22 174.7(12)
C17 Fe C23 C24 164.8(9)
C21 Fe C23 C24 -87.7(11)
C16 Fe C23 C24 -160.6(14)
C18 Fe C23 C24 123.8(9)
C19 Fe C23 C24 81.5(10)
C20 Fe C23 C24 -41.2(9)
C15 Fe C23 C24 46.9(18)
C22 Fe C23 C24 -127.8(16)
C22 C23 C24 C20 3.4(18)
Fe C23 C24 C20 61.5(8)
C22 C23 C24 Fe -58.1(13)
C21 C20 C24 C23 -3.7(13)
Fe C20 C24 C23 -61.6(9)
C21 C20 C24 Fe 57.9(8)
C17 Fe C24 C23 -38(2)
C21 Fe C24 C23 74.8(11)
C16 Fe C24 C23 163.4(13)
C18 Fe C24 C23 -74.7(11)
C19 Fe C24 C23 -117.0(10)
C20 Fe C24 C23 114.5(14)
C15 Fe C24 C23 -159.8(9)
C22 Fe C24 C23 31.1(10)
C17 Fe C24 C20 -152.4(14)
C21 Fe C24 C20 -39.7(10)
C16 Fe C24 C20 48.8(18)
C18 Fe C24 C20 170.7(9)
C23 Fe C24 C20 -114.5(14)
C19 Fe C24 C20 128.5(9)
C15 Fe C24 C20 85.6(10)
C22 Fe C24 C20 -83.4(10)
C31 P1 C25 C30 6.2(11)
C37 P1 C25 C30 -100.9(10)
Pd P1 C25 C30 137.1(9)
C31 P1 C25 C26 -174.5(8)
C37 P1 C25 C26 78.4(9)
Pd P1 C25 C26 -43.6(9)
C30 C25 C26 C27 2.4(16)
P1 C25 C26 C27 -177.0(9)
C25 C26 C27 C28 -2.5(19)
C26 C27 C28 C29 0(2)
C27 C28 C29 C30 2(2)
C26 C25 C30 C29 -0.2(17)
P1 C25 C30 C29 179.1(9)
C28 C29 C30 C25 -2(2)
C25 P1 C31 C32 126.9(9)
C37 P1 C31 C32 -122.9(9)
Pd P1 C31 C32 0.5(10)
C25 P1 C31 C36 -59.0(10)
C37 P1 C31 C36 51.2(10)
Pd P1 C31 C36 174.6(8)
C36 C31 C32 C33 0.2(15)
P1 C31 C32 C33 174.7(8)
C31 C32 C33 C34 2.0(17)
C32 C33 C34 C35 -2.1(19)
C33 C34 C35 C36 0(2)
C34 C35 C36 C31 2(2)
C32 C31 C36 C35 -2.5(18)
P1 C31 C36 C35 -176.9(11)
C31 P1 C37 C42 -127.1(9)
C25 P1 C37 C42 -13.5(10)
Pd P1 C37 C42 106.2(9)
C31 P1 C37 C38 59.1(9)
C25 P1 C37 C38 172.7(8)
Pd P1 C37 C38 -67.6(9)
C42 C37 C38 C39 0.7(17)
P1 C37 C38 C39 174.7(9)
C37 C38 C39 C40 -1.2(17)
C38 C39 C40 C41 3.2(18)
C39 C40 C41 C42 -4.7(19)
C38 C37 C42 C41 -2.0(16)
P1 C37 C42 C41 -175.7(8)
C40 C41 C42 C37 4.1(18)
O2 C13 C14 F1 58(2)
O1 C13 C14 F1 -117.7(19)
O2 C13 C14 F2 -64(2)
O1 C13 C14 F2 120.4(18)
O2 C13 C14 F3 179(2)
O1 C13 C14 F3 3.2(19)
